data_4063149
loop_
_publ_author_name
'Peter G Taylor'
'David J Parker'
'Manuel Pourny'
'Peter N Horton'
'Michael B Hursthouse'
'Alan R Bassindale'

_journal_name_full Organometallics
_journal_paper_doi 10.1021/om049928g
_journal_year 2004
_chemical_formula_sum 'C72 H92 F N O12 Si8'
_chemical_formula_weight 1407.19
_space_group_IT_number 82
_symmetry_cell_setting tetragonal
_symmetry_space_group_name_Hall 'I -4'
_symmetry_space_group_name_H-M 'I -4'
_cell_angle_alpha 90.00
_cell_angle_beta 90.00
_cell_angle_gamma 90.00
_cell_formula_units_Z 2
_cell_length_a 12.64760(10)
_cell_length_b 12.64760(10)
_cell_length_c 22.6513(6)
_cell_measurement_temperature 120(2)
_cell_volume 3623.34(10)
_diffrn_ambient_temperature 120(2)
_exptl_crystal_density_diffrn 1.290
_cod_depositor_comments
;
The following automatic conversions were performed:
'_symmetry_cell_setting' value 'Tetragonal' changed to 'tetragonal'
according to '/home/saulius/struct/CIF-dictionaries/cif_core.dic'
dictionary named 'cif_core.dic' version 2.4.1 from 2010-06-29.

Automatic conversion script
Id: cif_fix_enum 1527 2010-12-29 10:47:43Z saulius 
;
_cod_database_code 4063149

loop_
_symmetry_equiv_pos_as_xyz
'x, y, z'
'-x, -y, z'
'y, -x, -z'
'-y, x, -z'
'x+1/2, y+1/2, z+1/2'
'-x+1/2, -y+1/2, z+1/2'
'y+1/2, -x+1/2, -z+1/2'
'-y+1/2, x+1/2, -z+1/2'

loop_
_atom_site_label
_atom_site_type_symbol
_atom_site_fract_x
_atom_site_fract_y
_atom_site_fract_z
_atom_site_U_iso_or_equiv
_atom_site_adp_type
_atom_site_occupancy
_atom_site_symmetry_multiplicity
_atom_site_calc_flag
_atom_site_refinement_flags
_atom_site_disorder_assembly
_atom_site_disorder_group
C1 C 0.3522(2) 0.7518(2) 0.63249(13) 0.0209(6) Uani 1 1 d . . .
C2 C 0.2883(2) 0.7828(2) 0.58515(13) 0.0246(6) Uani 1 1 d . . .
H2 H 0.2666 0.8545 0.5820 0.030 Uiso 1 1 calc R . .
C3 C 0.2561(2) 0.7107(2) 0.54276(13) 0.0244(6) Uani 1 1 d . . .
H3 H 0.2133 0.7342 0.5109 0.029 Uiso 1 1 calc R . .
C4 C 0.2848(2) 0.6048(2) 0.54571(14) 0.0272(6) Uani 1 1 d . . .
C5 C 0.3454(3) 0.5728(2) 0.59390(16) 0.0334(7) Uani 1 1 d . . .
H5 H 0.3649 0.5005 0.5976 0.040 Uiso 1 1 calc R . .
C6 C 0.3778(2) 0.6447(2) 0.63666(14) 0.0298(7) Uani 1 1 d . . .
H6 H 0.4181 0.6205 0.6693 0.036 Uiso 1 1 calc R . .
C7 C 0.2558(3) 0.5309(2) 0.49572(15) 0.0403(8) Uani 1 1 d . . .
H7A H 0.2684 0.4576 0.5079 0.060 Uiso 1 1 calc R . .
H7B H 0.2992 0.5472 0.4611 0.060 Uiso 1 1 calc R . .
H7C H 0.1809 0.5400 0.4858 0.060 Uiso 1 1 calc R . .
C8 C 0.7478(2) 0.8461(2) 0.63500(12) 0.0214(6) Uani 1 1 d . . .
C9 C 0.7465(2) 0.7357(2) 0.63126(12) 0.0241(6) Uani 1 1 d . . .
H9 H 0.6929 0.6974 0.6514 0.029 Uiso 1 1 calc R . .
C10 C 0.8223(2) 0.6801(2) 0.59860(13) 0.0258(6) Uani 1 1 d . . .
H10 H 0.8194 0.6051 0.5972 0.031 Uiso 1 1 calc R . .
C11 C 0.9013(2) 0.7328(2) 0.56830(12) 0.0275(6) Uani 1 1 d . . .
C12 C 0.9036(2) 0.8432(2) 0.57081(14) 0.0286(7) Uani 1 1 d . . .
H12 H 0.9568 0.8810 0.5501 0.034 Uiso 1 1 calc R . .
C13 C 0.8278(2) 0.8983(2) 0.60381(12) 0.0240(6) Uani 1 1 d . . .
H13 H 0.8308 0.9733 0.6050 0.029 Uiso 1 1 calc R . .
C14 C 0.9832(2) 0.6726(3) 0.53372(16) 0.0405(8) Uani 1 1 d . . .
H14A H 0.9491 0.6142 0.5125 0.061 Uiso 1 1 calc R . .
H14B H 1.0365 0.6442 0.5608 0.061 Uiso 1 1 calc R . .
H14C H 1.0172 0.7201 0.5053 0.061 Uiso 1 1 calc R . .
O1 O 0.53637(14) 0.85334(16) 0.66662(8) 0.0215(4) Uani 1 1 d . . .
O2 O 0.35192(15) 0.96296(14) 0.66546(8) 0.0214(4) Uani 1 1 d . . .
O3 O 0.38973(12) 0.81549(12) 0.75005(9) 0.0207(4) Uani 1 1 d . . .
F1 F 0.5000 1.0000 0.7500 0.0249(6) Uani 1 4 d S . .
Si1 Si 0.41121(6) 0.85283(6) 0.68252(3) 0.0185(2) Uani 1 1 d . . .
Si2 Si 0.64697(5) 0.91224(6) 0.68231(3) 0.0182(2) Uani 1 1 d . . .
C15 C 0.9061(2) 0.5252(2) 0.78962(14) 0.0307(7) Uani 1 1 d . . .
H15A H 0.8878 0.4608 0.8123 0.037 Uiso 1 1 calc R . .
H15B H 0.9280 0.5799 0.8184 0.037 Uiso 1 1 calc R . .
C16 C 0.8073(2) 0.5637(2) 0.75795(15) 0.0340(7) Uani 1 1 d . . .
H16A H 0.7945 0.5194 0.7226 0.041 Uiso 1 1 calc R . .
H16B H 0.8179 0.6376 0.7447 0.041 Uiso 1 1 calc R . .
C17 C 0.7114(3) 0.5581(2) 0.79900(15) 0.0359(7) Uani 1 1 d . . .
H17A H 0.6999 0.4839 0.8112 0.043 Uiso 1 1 calc R . .
H17B H 0.7257 0.6004 0.8349 0.043 Uiso 1 1 calc R . .
C18 C 0.6118(2) 0.5996(2) 0.76921(15) 0.0385(8) Uani 1 1 d . . .
H18A H 0.5969 0.5574 0.7339 0.058 Uiso 1 1 calc R . .
H18B H 0.6222 0.6737 0.7579 0.058 Uiso 1 1 calc R . .
H18C H 0.5521 0.5943 0.7966 0.058 Uiso 1 1 calc R . .
N1 N 1.0000 0.5000 0.7500 0.0275(9) Uani 1 4 d S . .

loop_
_atom_site_aniso_label
_atom_site_aniso_U_11
_atom_site_aniso_U_22
_atom_site_aniso_U_33
_atom_site_aniso_U_23
_atom_site_aniso_U_13
_atom_site_aniso_U_12
C1 0.0189(13) 0.0238(14) 0.0200(15) -0.0010(12) 0.0008(12) -0.0027(11)
C2 0.0223(13) 0.0241(13) 0.0276(16) -0.0019(12) 0.0002(12) -0.0019(11)
C3 0.0239(13) 0.0274(13) 0.0219(15) 0.0007(12) -0.0021(12) -0.0027(11)
C4 0.0299(14) 0.0280(14) 0.0236(15) -0.0037(13) 0.0016(13) -0.0071(12)
C5 0.0419(17) 0.0211(14) 0.0373(19) -0.0024(13) -0.0055(15) -0.0003(13)
C6 0.0374(16) 0.0249(14) 0.0270(16) 0.0003(12) -0.0079(14) 0.0007(12)
C7 0.056(2) 0.0314(16) 0.0336(18) -0.0081(15) -0.0019(16) -0.0052(15)
C8 0.0206(13) 0.0255(14) 0.0182(15) 0.0004(12) -0.0004(12) 0.0011(12)
C9 0.0226(13) 0.0273(14) 0.0225(15) -0.0001(12) 0.0024(12) 0.0022(11)
C10 0.0250(13) 0.0282(14) 0.0241(15) -0.0032(12) -0.0010(12) 0.0032(11)
C11 0.0240(14) 0.0402(16) 0.0184(14) -0.0049(13) 0.0003(12) 0.0056(13)
C12 0.0241(14) 0.0380(16) 0.0238(16) 0.0032(13) 0.0037(12) -0.0025(13)
C13 0.0226(13) 0.0272(13) 0.0223(14) 0.0019(12) -0.0006(11) -0.0018(11)
C14 0.0290(15) 0.053(2) 0.039(2) -0.0092(16) 0.0086(15) 0.0051(14)
O1 0.0195(9) 0.0239(10) 0.0212(11) -0.0038(9) 0.0018(8) -0.0016(8)
O2 0.0209(9) 0.0210(10) 0.0223(11) 0.0009(8) -0.0014(8) -0.0007(8)
O3 0.0237(8) 0.0217(8) 0.0169(9) 0.0002(9) -0.0010(10) -0.0029(6)
F1 0.0268(8) 0.0268(8) 0.0211(15) 0.000 0.000 0.000
Si1 0.0189(4) 0.0191(4) 0.0173(4) -0.0016(3) 0.0001(3) -0.0006(3)
Si2 0.0181(4) 0.0196(4) 0.0170(4) 0.0003(3) 0.0002(3) 0.0004(3)
C15 0.0387(17) 0.0304(14) 0.0231(15) 0.0010(13) 0.0050(13) 0.0006(12)
C16 0.0365(15) 0.0406(16) 0.0250(17) 0.0040(14) 0.0076(15) 0.0001(13)
C17 0.0434(18) 0.0329(16) 0.0315(18) 0.0017(13) 0.0092(15) -0.0002(14)
C18 0.0355(16) 0.0336(16) 0.046(2) -0.0040(14) 0.0116(14) -0.0040(14)
N1 0.0325(13) 0.0325(13) 0.017(2) 0.000 0.000 0.000

loop_
_geom_bond_atom_site_label_1
_geom_bond_atom_site_label_2
_geom_bond_distance
_geom_bond_site_symmetry_2
_geom_bond_publ_flag
C1 C6 1.396(4) . ?
C1 C2 1.399(4) . ?
C1 Si1 1.863(3) . ?
C2 C3 1.386(4) . ?
C2 H2 0.9500 . ?
C3 C4 1.389(4) . ?
C3 H3 0.9500 . ?
C4 C5 1.394(5) . ?
C4 C7 1.514(4) . ?
C5 C6 1.391(4) . ?
C5 H5 0.9500 . ?
C6 H6 0.9500 . ?
C7 H7A 0.9800 . ?
C7 H7B 0.9800 . ?
C7 H7C 0.9800 . ?
C8 C9 1.399(4) . ?
C8 C13 1.400(4) . ?
C8 Si2 1.864(3) . ?
C9 C10 1.399(4) . ?
C9 H9 0.9500 . ?
C10 C11 1.383(4) . ?
C10 H10 0.9500 . ?
C11 C12 1.398(4) . ?
C11 C14 1.506(4) . ?
C12 C13 1.402(4) . ?
C12 H12 0.9500 . ?
C13 H13 0.9500 . ?
C14 H14A 0.9800 . ?
C14 H14B 0.9800 . ?
C14 H14C 0.9800 . ?
O1 Si1 1.6235(19) . ?
O1 Si2 1.6242(19) . ?
O2 Si2 1.624(2) 2_675 ?
O2 Si1 1.6286(19) . ?
O3 Si1 1.624(2) . ?
O3 Si2 1.629(2) 7_466 ?
Si2 O2 1.624(2) 2_675 ?
Si2 O3 1.629(2) 8_656 ?
C15 C16 1.521(4) . ?
C15 N1 1.522(3) . ?
C15 H15A 0.9900 . ?
C15 H15B 0.9900 . ?
C16 C17 1.530(4) . ?
C16 H16A 0.9900 . ?
C16 H16B 0.9900 . ?
C17 C18 1.522(5) . ?
C17 H17A 0.9900 . ?
C17 H17B 0.9900 . ?
C18 H18A 0.9800 . ?
C18 H18B 0.9800 . ?
C18 H18C 0.9800 . ?
N1 C15 1.522(3) 2_765 ?
N1 C15 1.522(3) 8_646 ?
N1 C15 1.522(3) 7_566 ?
